data_7134454
loop_
_publ_author_name
'Stoian, Corina'
'Schmidt, Nils'
'Kuczmera, Thomas J.'
'Puylaert, Pim'
'Lork, Enno'
'Nachtsheim, Boris J.'
'Hupf, Emanuel'
'Beckmann, Jens'

_publ_section_title
;
 Oxidative addition of diaryldichalcogenides to the
 diferrocenylphosphenium ion: synthesis, structure and organocatalytic
 activity
;
_journal_issue 45
_journal_name_full 'Chemical Communications'
_journal_page_first 8256
_journal_page_last 8259
_journal_paper_doi 10.1039/D5CC01555C
_journal_volume 61
_journal_year 2025
_chemical_formula_moiety 'C32 H28 Fe2 P Se2, B C24 F20'
_chemical_formula_sum 'C56 H28 B F20 Fe2 P Se2'
_chemical_formula_weight 1392.18
_space_group_crystal_system monoclinic
_space_group_IT_number 15
_space_group_name_Hall '-C 2yc'
_space_group_name_H-M_alt 'C 1 2/c 1'
_atom_sites_solution_hydrogens geom
_audit_creation_date 2025-02-13
_audit_creation_method
;
Olex2 1.5
(compiled 2024.02.16 svn.r378c4104 for OlexSys, GUI svn.r6928)
;
_audit_update_record
;
2025-02-13 deposited with the CCDC.	2025-04-25 downloaded from the CCDC.
;
_cell_angle_alpha 90
_cell_angle_beta 98.942(4)
_cell_angle_gamma 90
_cell_formula_units_Z 8
_cell_length_a 16.240(2)
_cell_length_b 16.332(2)
_cell_length_c 38.510(5)
_cell_measurement_reflns_used 9411
_cell_measurement_temperature 100.01
_cell_measurement_theta_max 33.17
_cell_measurement_theta_min 2.18
_cell_volume 10090(2)
_computing_cell_refinement 'SAINT V8.40A (Bruker, 2019)'
_computing_data_reduction 'SAINT V8.40A (Bruker, 2019)'
_computing_molecular_graphics 'Olex2 1.5 (Dolomanov et al., 2009)'
_computing_publication_material 'Olex2 1.5 (Dolomanov et al., 2009)'
_computing_structure_refinement 'SHELXL 2016/4 (Sheldrick, 2015)'
_computing_structure_solution 'XT  (Sheldrick, 2015)'
_diffrn_ambient_temperature 100.01
_diffrn_measured_fraction_theta_full 0.999
_diffrn_measured_fraction_theta_max 0.997
_diffrn_measurement_device_type 'Bruker Venture D8'
_diffrn_measurement_method '\f and \w scans'
_diffrn_radiation_type MoK\a
_diffrn_radiation_wavelength 0.71073
_diffrn_reflns_av_R_equivalents 0.0371
_diffrn_reflns_av_unetI/netI 0.0335
_diffrn_reflns_Laue_measured_fraction_full 0.999
_diffrn_reflns_Laue_measured_fraction_max 0.997
_diffrn_reflns_limit_h_max 23
_diffrn_reflns_limit_h_min -24
_diffrn_reflns_limit_k_max 25
_diffrn_reflns_limit_k_min -25
_diffrn_reflns_limit_l_max 59
_diffrn_reflns_limit_l_min -59
_diffrn_reflns_number 96552
_diffrn_reflns_point_group_measured_fraction_full 0.999
_diffrn_reflns_point_group_measured_fraction_max 0.997
_diffrn_reflns_theta_full 25.242
_diffrn_reflns_theta_max 33.212
_diffrn_reflns_theta_min 1.914
_diffrn_standards_number 0
_exptl_absorpt_coefficient_mu 2.165
_exptl_absorpt_correction_T_max 0.7465
_exptl_absorpt_correction_T_min 0.6635
_exptl_absorpt_correction_type multi-scan
_exptl_absorpt_process_details
;
SADABS-2016/2 (Bruker,2016/2) was used for absorption correction.
wR2(int) was 0.0702 before and 0.0428 after correction.
The Ratio of minimum to maximum transmission is 0.8888.
The \l/2 correction factor is Not present.
;
_exptl_crystal_colour orange
_exptl_crystal_density_diffrn 1.833
_exptl_crystal_description block
_exptl_crystal_F_000 5472
_exptl_crystal_size_max 0.40
_exptl_crystal_size_mid 0.40
_exptl_crystal_size_min 0.40
_refine_diff_density_max 0.568
_refine_diff_density_min -0.507
_refine_diff_density_rms 0.091
_refine_ls_extinction_method none
_refine_ls_goodness_of_fit_ref 1.044
_refine_ls_hydrogen_treatment constr
_refine_ls_matrix_type full
_refine_ls_number_parameters 739
_refine_ls_number_reflns 19285
_refine_ls_number_restraints 0
_refine_ls_restrained_S_all 1.044
_refine_ls_R_factor_all 0.0550
_refine_ls_R_factor_gt 0.0377
_refine_ls_shift/su_max 0.003
_refine_ls_shift/su_mean 0.000
_refine_ls_structure_factor_coef Fsqd
_refine_ls_weighting_details 'w=1/[\s^2^(Fo^2^)+(0.0342P)^2^+21.8822P] where P=(Fo^2^+2Fc^2^)/3'
_refine_ls_weighting_scheme calc
_refine_ls_wR_factor_gt 0.0817
_refine_ls_wR_factor_ref 0.0872
_reflns_Friedel_coverage 0.000
_reflns_number_gt 15447
_reflns_number_total 19285
_reflns_threshold_expression 'I > 2\s(I)'
_cod_data_source_file d5cc01555c2.cif
_cod_data_source_block stoianc220415_b_0m
_cod_depositor_comments 'Adding full bibliography for 7134451--7134456.cif.'
_cod_database_code 7134454
_shelx_shelxl_version_number 2016/4
_shelx_space_group_comment
;
The symmetry employed for this shelxl refinement is uniquely defined
by the following loop, which should always be used as a source of
symmetry information in preference to the above space-group names.
They are only intended as comments.
;
_olex2_refinement_description
;
1. Fixed Uiso
 At 1.2 times of:
  All C(H) groups
2.a Aromatic/amide H refined with riding coordinates:
 C12(H12), C13(H13), C21(H21), C24(H24), C23(H23), C20(H20), C53(H53),
 C65(H65), C52(H52), C63(H63), C51(H51), C22(H22), C64(H64), C54(H54), C40(H40),
  C43(H43), C14(H14), C11(H11), C44(H44), C55(H55), C32(H32), C33(H33),
 C61(H61), C62(H62), C31(H31), C42(H42), C34(H34), C41(H41)
;
_smtbx_masks_void_probe_radius 1.2
_smtbx_masks_void_truncation_radius 1.2
_olex2_submission_special_instructions 'No special instructions were received'

loop_
_space_group_symop_operation_xyz
'x, y, z'
'-x, y, -z+1/2'
'x+1/2, y+1/2, z'
'-x+1/2, y+1/2, -z+1/2'
'-x, -y, -z'
'x, -y, z-1/2'
'-x+1/2, -y+1/2, -z'
'x+1/2, -y+1/2, z-1/2'

loop_
_atom_site_label
_atom_site_type_symbol
_atom_site_fract_x
_atom_site_fract_y
_atom_site_fract_z
_atom_site_U_iso_or_equiv
_atom_site_adp_type
_atom_site_occupancy
_atom_site_site_symmetry_order
_atom_site_calc_flag
_atom_site_refinement_flags_posn
_atom_site_refinement_flags_adp
_atom_site_refinement_flags_occupancy
_atom_site_disorder_assembly
_atom_site_disorder_group
Se1 Se 0.33424(2) 0.97120(2) 0.38135(2) 0.01783(4) Uani 1 1 d . . . . .
Se2 Se 0.15467(2) 0.82608(2) 0.38466(2) 0.01806(4) Uani 1 1 d . . . . .
Fe1 Fe 0.31842(2) 0.90619(2) 0.28299(2) 0.01343(5) Uani 1 1 d . . . . .
Fe2 Fe 0.34937(2) 0.69339(2) 0.41224(2) 0.01612(5) Uani 1 1 d . . . . .
P1 P 0.26946(3) 0.85658(3) 0.36222(2) 0.01227(8) Uani 1 1 d . . . . .
F74 F 0.75715(8) 1.04364(7) 0.30409(3) 0.0208(2) Uani 1 1 d . . . . .
F105 F 0.73782(7) 0.89026(7) 0.44772(3) 0.0197(2) Uani 1 1 d . . . . .
F91 F 0.58564(7) 0.75758(7) 0.34774(3) 0.0188(2) Uani 1 1 d . . . . .
F82 F 1.02303(7) 0.93240(8) 0.44076(3) 0.0248(2) Uani 1 1 d . . . . .
F75 F 0.81886(7) 0.90516(7) 0.33448(3) 0.0182(2) Uani 1 1 d . . . . .
F102 F 0.60193(7) 0.58708(7) 0.44725(3) 0.0211(2) Uani 1 1 d . . . . .
F94 F 0.83027(9) 0.66417(8) 0.27508(3) 0.0313(3) Uani 1 1 d . . . . .
F101 F 0.66730(7) 0.63508(6) 0.39200(3) 0.0175(2) Uani 1 1 d . . . . .
F81 F 0.86974(7) 0.94710(7) 0.40589(3) 0.0191(2) Uani 1 1 d . . . . .
F104 F 0.66837(8) 0.84068(8) 0.50275(3) 0.0256(3) Uani 1 1 d . . . . .
F85 F 0.84527(8) 0.65776(7) 0.40161(3) 0.0221(2) Uani 1 1 d . . . . .
F72 F 0.53595(7) 1.03509(7) 0.36994(3) 0.0240(2) Uani 1 1 d . . . . .
F73 F 0.61437(8) 1.11031(7) 0.32078(3) 0.0247(2) Uani 1 1 d . . . . .
F83 F 1.09183(7) 0.78138(9) 0.45667(3) 0.0258(3) Uani 1 1 d . . . . .
F103 F 0.60044(8) 0.68819(8) 0.50348(3) 0.0266(3) Uani 1 1 d . . . . .
F84 F 1.00128(8) 0.64494(8) 0.43534(3) 0.0276(3) Uani 1 1 d . . . . .
F93 F 0.66670(10) 0.64054(8) 0.24740(3) 0.0325(3) Uani 1 1 d . . . . .
F95 F 0.87254(7) 0.73297(8) 0.33713(3) 0.0236(2) Uani 1 1 d . . . . .
F71 F 0.59157(7) 0.89611(7) 0.39887(3) 0.0202(2) Uani 1 1 d . . . . .
F92 F 0.54554(8) 0.68523(8) 0.28532(3) 0.0268(3) Uani 1 1 d . . . . .
C12 C 0.19879(11) 0.94532(12) 0.26488(5) 0.0182(3) Uani 1 1 d . . . . .
H12 H 0.182510 0.987411 0.248200 0.022 Uiso 1 1 calc R U . . .
C13 C 0.20746(12) 0.86089(12) 0.25706(5) 0.0193(3) Uani 1 1 d . . . . .
H13 H 0.197556 0.837278 0.234243 0.023 Uiso 1 1 calc R U . . .
C70 C 0.71113(11) 0.89305(10) 0.36942(4) 0.0131(3) Uani 1 1 d . . . . .
C21 C 0.39559(12) 0.97908(12) 0.25896(5) 0.0190(3) Uani 1 1 d . . . . .
H21 H 0.379356 1.025438 0.244619 0.023 Uiso 1 1 calc R U . . .
C82 C 0.97955(11) 0.86428(12) 0.43042(5) 0.0172(3) Uani 1 1 d . . . . .
C24 C 0.44053(12) 0.89795(13) 0.30691(5) 0.0217(4) Uani 1 1 d . . . . .
H24 H 0.459861 0.880575 0.330298 0.026 Uiso 1 1 calc R U . . .
C101 C 0.66973(11) 0.68984(10) 0.41846(4) 0.0136(3) Uani 1 1 d . . . . .
C94 C 0.76973(14) 0.68551(11) 0.29370(5) 0.0216(4) Uani 1 1 d . . . . .
C23 C 0.42570(12) 0.84663(13) 0.27685(6) 0.0230(4) Uani 1 1 d . . . . .
H23 H 0.432851 0.788916 0.276591 0.028 Uiso 1 1 calc R U . . .
C75 C 0.74820(11) 0.93489(11) 0.34423(4) 0.0140(3) Uani 1 1 d . . . . .
C20 C 0.42147(12) 0.97994(13) 0.29597(5) 0.0202(4) Uani 1 1 d . . . . .
H20 H 0.425342 1.026811 0.310747 0.024 Uiso 1 1 calc R U . . .
C53 C 0.35629(16) 0.94554(14) 0.50347(6) 0.0305(5) Uani 1 1 d . . . . .
H53 H 0.361437 0.941654 0.528323 0.037 Uiso 1 1 calc R U . . .
C65 C 0.03866(12) 0.85580(14) 0.32183(6) 0.0252(4) Uani 1 1 d . . . . .
H65 H 0.042817 0.798564 0.318070 0.030 Uiso 1 1 calc R U . . .
C52 C 0.42469(15) 0.92923(14) 0.48709(6) 0.0276(4) Uani 1 1 d . . . . .
H52 H 0.476356 0.914132 0.500687 0.033 Uiso 1 1 calc R U . . .
C74 C 0.71751(12) 1.00666(11) 0.32797(4) 0.0156(3) Uani 1 1 d . . . . .
C50 C 0.34095(13) 0.95696(11) 0.43121(5) 0.0182(3) Uani 1 1 d . . . . .
C93 C 0.68739(15) 0.67352(12) 0.27960(5) 0.0231(4) Uani 1 1 d . . . . .
C63 C -0.01457(13) 0.98857(16) 0.30247(6) 0.0292(5) Uani 1 1 d . . . . .
H63 H -0.046048 1.022020 0.285067 0.035 Uiso 1 1 calc R U . . .
C51 C 0.41760(13) 0.93498(13) 0.45070(5) 0.0233(4) Uani 1 1 d . . . . .
H51 H 0.464236 0.924118 0.439263 0.028 Uiso 1 1 calc R U . . .
C84 C 0.96815(12) 0.71950(12) 0.42795(5) 0.0190(3) Uani 1 1 d . . . . .
C83 C 1.01446(12) 0.78838(13) 0.43845(5) 0.0192(4) Uani 1 1 d . . . . .
C22 C 0.39822(12) 0.89699(13) 0.24718(5) 0.0216(4) Uani 1 1 d . . . . .
H22 H 0.384080 0.878793 0.223577 0.026 Uiso 1 1 calc R U . . .
C01C C 0.88760(12) 0.72809(11) 0.41044(5) 0.0167(3) Uani 1 1 d . . . . .
C64 C -0.00980(13) 0.90492(16) 0.29718(6) 0.0306(5) Uani 1 1 d . . . . .
H64 H -0.039873 0.880946 0.276546 0.037 Uiso 1 1 calc R U . . .
C102 C 0.63499(11) 0.66257(11) 0.44718(5) 0.0156(3) Uani 1 1 d . . . . .
C100 C 0.70427(11) 0.76687(10) 0.41613(4) 0.0129(3) Uani 1 1 d . . . . .
C72 C 0.60576(11) 1.00253(11) 0.36118(5) 0.0170(3) Uani 1 1 d . . . . .
C73 C 0.64530(12) 1.04086(11) 0.33646(5) 0.0174(3) Uani 1 1 d . . . . .
C92 C 0.62615(13) 0.69699(11) 0.29856(5) 0.0192(3) Uani 1 1 d . . . . .
C54 C 0.28022(16) 0.96754(14) 0.48392(6) 0.0286(4) Uani 1 1 d . . . . .
H54 H 0.233660 0.978180 0.495427 0.034 Uiso 1 1 calc R U . . .
C95 C 0.79022(12) 0.72202(11) 0.32657(5) 0.0179(3) Uani 1 1 d . . . . .
C40 C 0.38783(17) 0.71415(16) 0.46495(6) 0.0326(5) Uani 1 1 d . . . . .
H40 H 0.433722 0.746988 0.474963 0.039 Uiso 1 1 calc R U . . .
C104 C 0.66889(12) 0.79043(12) 0.47514(5) 0.0178(3) Uani 1 1 d . . . . .
C43 C 0.25490(15) 0.67284(13) 0.44122(6) 0.0290(5) Uani 1 1 d . . . . .
H43 H 0.196788 0.673292 0.432679 0.035 Uiso 1 1 calc R U . . .
C80 C 0.84872(11) 0.80300(11) 0.40135(5) 0.0144(3) Uani 1 1 d . . . . .
C91 C 0.64930(12) 0.73371(11) 0.33108(5) 0.0159(3) Uani 1 1 d . . . . .
C14 C 0.23328(11) 0.81770(11) 0.28885(5) 0.0165(3) Uani 1 1 d . . . . .
H14 H 0.243918 0.760602 0.291152 0.020 Uiso 1 1 calc R U . . .
C11 C 0.21857(11) 0.95605(11) 0.30182(5) 0.0156(3) Uani 1 1 d . . . . .
H11 H 0.217628 1.006202 0.314248 0.019 Uiso 1 1 calc R U . . .
C60 C 0.08084(11) 0.89206(12) 0.35204(5) 0.0168(3) Uani 1 1 d . . . . .
C71 C 0.63811(11) 0.93009(11) 0.37639(5) 0.0154(3) Uani 1 1 d . . . . .
C90 C 0.73122(11) 0.74791(10) 0.34687(4) 0.0145(3) Uani 1 1 d . . . . .
C44 C 0.30398(16) 0.74121(13) 0.45511(5) 0.0285(5) Uani 1 1 d . . . . .
H44 H 0.284205 0.795381 0.457399 0.034 Uiso 1 1 calc R U . . .
C105 C 0.70394(11) 0.81445(11) 0.44617(5) 0.0154(3) Uani 1 1 d . . . . .
C81 C 0.89860(11) 0.86996(10) 0.41222(5) 0.0148(3) Uani 1 1 d . . . . .
C55 C 0.27219(14) 0.97401(12) 0.44738(5) 0.0225(4) Uani 1 1 d . . . . .
H55 H 0.220663 0.989767 0.433848 0.027 Uiso 1 1 calc R U . . .
C32 C 0.44336(11) 0.67970(12) 0.38248(5) 0.0172(3) Uani 1 1 d . . . . .
H32 H 0.497583 0.658250 0.389984 0.021 Uiso 1 1 calc R U . . .
C10 C 0.24037(11) 0.87669(11) 0.31701(4) 0.0135(3) Uani 1 1 d . . . . .
C33 C 0.37214(12) 0.63337(11) 0.36791(5) 0.0184(3) Uani 1 1 d . . . . .
H33 H 0.370849 0.575930 0.363964 0.022 Uiso 1 1 calc R U . . .
C61 C 0.07398(12) 0.97539(12) 0.35828(5) 0.0191(3) Uani 1 1 d . . . . .
H61 H 0.101411 0.999107 0.379490 0.023 Uiso 1 1 calc R U . . .
C62 C 0.02637(13) 1.02337(13) 0.33300(6) 0.0235(4) Uani 1 1 d . . . . .
H62 H 0.021933 1.080588 0.336743 0.028 Uiso 1 1 calc R U . . .
C31 C 0.42003(11) 0.76352(11) 0.38398(5) 0.0160(3) Uani 1 1 d . . . . .
H31 H 0.455327 0.807653 0.392774 0.019 Uiso 1 1 calc R U . . .
C42 C 0.30897(16) 0.60364(14) 0.44250(7) 0.0327(5) Uani 1 1 d . . . . .
H42 H 0.293052 0.549790 0.434891 0.039 Uiso 1 1 calc R U . . .
C103 C 0.63421(12) 0.71343(12) 0.47561(5) 0.0182(3) Uani 1 1 d . . . . .
C30 C 0.33267(11) 0.76878(10) 0.36961(4) 0.0134(3) Uani 1 1 d . . . . .
B1 B 0.74915(12) 0.80265(12) 0.38347(5) 0.0132(3) Uani 1 1 d . . . . .
C34 C 0.30326(11) 0.68753(11) 0.36024(5) 0.0170(3) Uani 1 1 d . . . . .
H34 H 0.247804 0.672723 0.350661 0.020 Uiso 1 1 calc R U . . .
C41 C 0.39046(16) 0.62907(15) 0.45707(6) 0.0323(5) Uani 1 1 d . . . . .
H41 H 0.438578 0.595197 0.460920 0.039 Uiso 1 1 calc R U . . .

loop_
_atom_site_aniso_label
_atom_site_aniso_U_11
_atom_site_aniso_U_22
_atom_site_aniso_U_33
_atom_site_aniso_U_23
_atom_site_aniso_U_13
_atom_site_aniso_U_12
Se1 0.02728(10) 0.01264(8) 0.01407(8) -0.00063(6) 0.00476(7) -0.00553(7)
Se2 0.01740(9) 0.01671(8) 0.02240(9) 0.00474(7) 0.01037(7) 0.00160(7)
Fe1 0.01142(11) 0.01673(11) 0.01263(11) 0.00105(9) 0.00339(8) 0.00174(9)
Fe2 0.01930(13) 0.01266(11) 0.01821(12) 0.00338(9) 0.00854(10) 0.00293(9)
P1 0.01409(19) 0.01068(18) 0.01282(18) 0.00018(14) 0.00459(15) -0.00076(15)
F74 0.0291(6) 0.0180(5) 0.0159(5) 0.0044(4) 0.0060(4) -0.0040(5)
F105 0.0269(6) 0.0138(5) 0.0196(5) -0.0055(4) 0.0075(4) -0.0059(4)
F91 0.0173(5) 0.0215(5) 0.0178(5) -0.0011(4) 0.0035(4) 0.0002(4)
F82 0.0206(6) 0.0264(6) 0.0267(6) -0.0027(5) 0.0012(5) -0.0080(5)
F75 0.0194(5) 0.0177(5) 0.0196(5) 0.0003(4) 0.0100(4) 0.0008(4)
F102 0.0249(6) 0.0156(5) 0.0240(6) 0.0032(4) 0.0073(5) -0.0068(4)
F94 0.0451(8) 0.0284(7) 0.0246(6) -0.0052(5) 0.0182(6) 0.0089(6)
F101 0.0258(6) 0.0119(5) 0.0157(5) -0.0036(4) 0.0055(4) -0.0041(4)
F81 0.0215(5) 0.0104(5) 0.0250(6) -0.0002(4) 0.0026(4) -0.0009(4)
F104 0.0378(7) 0.0247(6) 0.0162(5) -0.0076(4) 0.0103(5) -0.0023(5)
F85 0.0269(6) 0.0102(5) 0.0289(6) 0.0005(4) 0.0029(5) 0.0001(4)
F72 0.0176(5) 0.0215(6) 0.0334(6) -0.0010(5) 0.0053(5) 0.0062(5)
F73 0.0273(6) 0.0164(5) 0.0283(6) 0.0059(5) -0.0020(5) 0.0038(5)
F83 0.0164(5) 0.0414(7) 0.0193(5) 0.0049(5) 0.0016(4) 0.0040(5)
F103 0.0342(7) 0.0308(7) 0.0180(5) 0.0037(5) 0.0138(5) -0.0048(5)
F84 0.0310(7) 0.0229(6) 0.0284(6) 0.0071(5) 0.0029(5) 0.0133(5)
F93 0.0555(9) 0.0254(6) 0.0151(5) -0.0081(5) 0.0002(6) 0.0063(6)
F95 0.0217(6) 0.0265(6) 0.0250(6) -0.0045(5) 0.0110(5) 0.0010(5)
F71 0.0176(5) 0.0195(5) 0.0257(6) 0.0026(4) 0.0106(4) 0.0009(4)
F92 0.0301(7) 0.0237(6) 0.0225(6) -0.0024(5) -0.0091(5) 0.0011(5)
C12 0.0137(8) 0.0237(9) 0.0170(8) 0.0033(7) 0.0023(6) 0.0041(7)
C13 0.0164(8) 0.0254(9) 0.0158(8) -0.0017(7) 0.0013(6) -0.0003(7)
C70 0.0143(7) 0.0116(7) 0.0135(7) -0.0009(6) 0.0031(6) -0.0013(6)
C21 0.0159(8) 0.0258(9) 0.0162(8) 0.0050(7) 0.0047(6) -0.0008(7)
C82 0.0159(8) 0.0211(8) 0.0158(8) -0.0012(6) 0.0056(6) -0.0037(7)
C24 0.0125(8) 0.0309(10) 0.0218(9) 0.0076(8) 0.0026(7) 0.0017(7)
C101 0.0164(8) 0.0122(7) 0.0125(7) -0.0017(6) 0.0034(6) -0.0009(6)
C94 0.0346(11) 0.0148(8) 0.0179(8) -0.0014(6) 0.0121(7) 0.0048(7)
C23 0.0154(8) 0.0260(10) 0.0290(10) 0.0048(8) 0.0082(7) 0.0068(7)
C75 0.0158(8) 0.0137(7) 0.0130(7) -0.0016(6) 0.0034(6) -0.0013(6)
C20 0.0142(8) 0.0272(10) 0.0197(8) 0.0022(7) 0.0038(6) -0.0038(7)
C53 0.0460(14) 0.0288(11) 0.0171(9) 0.0010(8) 0.0057(9) -0.0074(10)
C65 0.0163(9) 0.0264(10) 0.0332(11) -0.0074(8) 0.0049(8) -0.0029(8)
C52 0.0324(11) 0.0265(10) 0.0217(9) 0.0036(8) -0.0034(8) -0.0069(9)
C74 0.0205(8) 0.0141(7) 0.0121(7) -0.0003(6) 0.0020(6) -0.0043(6)
C50 0.0295(10) 0.0116(7) 0.0136(7) -0.0012(6) 0.0040(7) -0.0016(7)
C93 0.0423(12) 0.0136(8) 0.0128(8) -0.0021(6) 0.0025(7) 0.0036(8)
C63 0.0160(9) 0.0414(13) 0.0298(11) 0.0077(9) 0.0028(8) 0.0060(9)
C51 0.0257(10) 0.0231(9) 0.0208(9) -0.0005(7) 0.0028(7) -0.0051(8)
C84 0.0215(9) 0.0192(8) 0.0172(8) 0.0035(6) 0.0058(7) 0.0070(7)
C83 0.0151(8) 0.0291(10) 0.0145(8) 0.0032(7) 0.0052(6) 0.0020(7)
C22 0.0191(9) 0.0291(10) 0.0184(8) -0.0004(7) 0.0091(7) 0.0026(8)
C01C 0.0207(9) 0.0128(7) 0.0172(8) -0.0002(6) 0.0052(6) 0.0007(6)
C64 0.0160(9) 0.0472(14) 0.0270(10) -0.0069(10) -0.0017(8) -0.0034(9)
C102 0.0164(8) 0.0135(7) 0.0172(8) 0.0030(6) 0.0036(6) -0.0022(6)
C100 0.0143(7) 0.0121(7) 0.0127(7) -0.0014(6) 0.0034(6) 0.0000(6)
C72 0.0142(8) 0.0152(8) 0.0214(8) -0.0035(6) 0.0018(6) 0.0011(6)
C73 0.0197(8) 0.0122(7) 0.0184(8) 0.0007(6) -0.0032(6) 0.0002(6)
C92 0.0271(10) 0.0132(7) 0.0158(8) 0.0005(6) -0.0014(7) -0.0003(7)
C54 0.0404(12) 0.0277(10) 0.0199(9) -0.0025(8) 0.0120(9) -0.0002(9)
C95 0.0241(9) 0.0132(7) 0.0178(8) -0.0007(6) 0.0076(7) 0.0005(7)
C40 0.0466(14) 0.0368(12) 0.0159(9) 0.0066(8) 0.0094(9) 0.0080(11)
C104 0.0227(9) 0.0189(8) 0.0125(7) -0.0035(6) 0.0053(6) 0.0007(7)
C43 0.0346(11) 0.0209(9) 0.0380(12) 0.0113(8) 0.0261(10) 0.0089(8)
C80 0.0154(8) 0.0134(7) 0.0154(7) -0.0003(6) 0.0060(6) 0.0002(6)
C91 0.0219(9) 0.0113(7) 0.0149(7) 0.0010(6) 0.0042(6) 0.0006(6)
C14 0.0156(8) 0.0169(8) 0.0170(8) -0.0025(6) 0.0029(6) -0.0010(6)
C11 0.0133(7) 0.0174(8) 0.0169(8) 0.0019(6) 0.0048(6) 0.0016(6)
C60 0.0127(8) 0.0194(8) 0.0197(8) -0.0002(6) 0.0068(6) 0.0004(6)
C71 0.0151(8) 0.0144(7) 0.0173(8) -0.0011(6) 0.0042(6) -0.0022(6)
C90 0.0207(8) 0.0102(7) 0.0136(7) -0.0001(6) 0.0058(6) -0.0004(6)
C44 0.0459(13) 0.0221(9) 0.0215(9) 0.0060(8) 0.0180(9) 0.0109(9)
C105 0.0173(8) 0.0131(7) 0.0167(8) -0.0022(6) 0.0053(6) -0.0023(6)
C81 0.0180(8) 0.0121(7) 0.0155(7) 0.0005(6) 0.0059(6) 0.0005(6)
C55 0.0309(10) 0.0195(9) 0.0175(8) -0.0014(7) 0.0053(7) 0.0033(8)
C32 0.0148(8) 0.0202(8) 0.0171(8) 0.0017(6) 0.0035(6) 0.0021(7)
C10 0.0120(7) 0.0143(7) 0.0145(7) 0.0002(6) 0.0035(6) 0.0001(6)
C33 0.0190(8) 0.0146(8) 0.0221(8) -0.0023(6) 0.0048(7) 0.0018(7)
C61 0.0189(8) 0.0189(8) 0.0212(8) -0.0018(7) 0.0082(7) 0.0006(7)
C62 0.0202(9) 0.0239(9) 0.0281(10) 0.0029(8) 0.0091(8) 0.0060(8)
C31 0.0141(8) 0.0183(8) 0.0157(7) 0.0006(6) 0.0028(6) -0.0023(6)
C42 0.0444(13) 0.0194(9) 0.0419(13) 0.0136(9) 0.0306(11) 0.0100(9)
C103 0.0194(8) 0.0224(9) 0.0139(7) 0.0028(6) 0.0064(6) -0.0004(7)
C30 0.0142(7) 0.0121(7) 0.0146(7) 0.0004(6) 0.0045(6) -0.0006(6)
B1 0.0150(8) 0.0111(8) 0.0143(8) -0.0005(6) 0.0051(6) -0.0011(7)
C34 0.0148(8) 0.0131(7) 0.0228(8) -0.0024(6) 0.0018(6) 0.0004(6)
C41 0.0421(13) 0.0323(11) 0.0264(10) 0.0160(9) 0.0181(9) 0.0184(10)

loop_
_atom_type_symbol
_atom_type_description
_atom_type_scat_dispersion_real
_atom_type_scat_dispersion_imag
_atom_type_scat_source
C C 0.0033 0.0016 'International Tables Vol C Tables 4.2.6.8 and 6.1.1.4'
H H 0.0000 0.0000 'International Tables Vol C Tables 4.2.6.8 and 6.1.1.4'
B B 0.0013 0.0007 'International Tables Vol C Tables 4.2.6.8 and 6.1.1.4'
F F 0.0171 0.0103 'International Tables Vol C Tables 4.2.6.8 and 6.1.1.4'
Fe Fe 0.3463 0.8444 'International Tables Vol C Tables 4.2.6.8 and 6.1.1.4'
P P 0.1023 0.0942 'International Tables Vol C Tables 4.2.6.8 and 6.1.1.4'
Se Se -0.0929 2.2259 'International Tables Vol C Tables 4.2.6.8 and 6.1.1.4'

loop_
_geom_angle_atom_site_label_1
_geom_angle_atom_site_label_2
_geom_angle_atom_site_label_3
_geom_angle
_geom_angle_site_symmetry_1
_geom_angle_site_symmetry_3
_geom_angle_publ_flag
C50 Se1 P1 100.39(6) . . ?
C60 Se2 P1 95.48(5) . . ?
C13 Fe1 C12 40.43(8) . . ?
C13 Fe1 C20 161.00(8) . . ?
C21 Fe1 C12 106.10(8) . . ?
C21 Fe1 C13 122.70(8) . . ?
C21 Fe1 C24 68.02(8) . . ?
C21 Fe1 C20 40.49(7) . . ?
C24 Fe1 C12 164.63(9) . . ?
C24 Fe1 C13 154.77(8) . . ?
C24 Fe1 C20 40.46(8) . . ?
C23 Fe1 C12 152.28(8) . . ?
C23 Fe1 C13 118.12(9) . . ?
C23 Fe1 C21 68.40(8) . . ?
C23 Fe1 C24 40.52(9) . . ?
C23 Fe1 C20 68.33(9) . . ?
C23 Fe1 C11 165.67(8) . . ?
C20 Fe1 C12 126.05(8) . . ?
C22 Fe1 C12 117.30(8) . . ?
C22 Fe1 C13 104.23(8) . . ?
C22 Fe1 C21 40.58(8) . . ?
C22 Fe1 C24 68.18(8) . . ?
C22 Fe1 C23 40.79(8) . . ?
C22 Fe1 C20 68.25(8) . . ?
C22 Fe1 C11 153.01(8) . . ?
C14 Fe1 C12 68.72(8) . . ?
C14 Fe1 C13 40.55(7) . . ?
C14 Fe1 C21 159.22(8) . . ?
C14 Fe1 C24 121.86(8) . . ?
C14 Fe1 C23 106.32(8) . . ?
C14 Fe1 C20 158.15(8) . . ?
C14 Fe1 C22 122.43(8) . . ?
C14 Fe1 C11 69.76(7) . . ?
C11 Fe1 C12 40.45(7) . . ?
C11 Fe1 C13 68.43(8) . . ?
C11 Fe1 C21 120.17(8) . . ?
C11 Fe1 C24 129.02(8) . . ?
C11 Fe1 C20 109.89(8) . . ?
C10 Fe1 C12 68.87(7) . . ?
C10 Fe1 C13 68.78(7) . . ?
C10 Fe1 C21 157.12(8) . . ?
C10 Fe1 C24 110.66(7) . . ?
C10 Fe1 C23 126.53(8) . . ?
C10 Fe1 C20 123.42(7) . . ?
C10 Fe1 C22 161.95(8) . . ?
C10 Fe1 C14 41.66(7) . . ?
C10 Fe1 C11 41.60(7) . . ?
C40 Fe2 C43 68.26(11) . . ?
C40 Fe2 C44 40.49(10) . . ?
C40 Fe2 C32 115.44(9) . . ?
C43 Fe2 C44 40.48(10) . . ?
C32 Fe2 C43 164.37(8) . . ?
C32 Fe2 C44 151.00(9) . . ?
C33 Fe2 C40 146.47(9) . . ?
C33 Fe2 C43 128.22(9) . . ?
C33 Fe2 C44 168.45(9) . . ?
C33 Fe2 C32 40.51(7) . . ?
C31 Fe2 C40 108.83(9) . . ?
C31 Fe2 C43 154.72(8) . . ?
C31 Fe2 C44 120.83(8) . . ?
C31 Fe2 C32 40.56(7) . . ?
C31 Fe2 C33 68.72(8) . . ?
C42 Fe2 C40 68.32(11) . . ?
C42 Fe2 C43 40.71(8) . . ?
C42 Fe2 C44 68.21(9) . . ?
C42 Fe2 C32 124.84(8) . . ?
C42 Fe2 C33 104.31(9) . . ?
C42 Fe2 C31 163.66(8) . . ?
C30 Fe2 C40 132.68(9) . . ?
C30 Fe2 C43 121.22(8) . . ?
C30 Fe2 C44 113.38(8) . . ?
C30 Fe2 C32 68.54(7) . . ?
C30 Fe2 C33 68.70(7) . . ?
C30 Fe2 C31 41.36(7) . . ?
C30 Fe2 C42 151.56(10) . . ?
C30 Fe2 C41 167.85(9) . . ?
C34 Fe2 C40 172.28(9) . . ?
C34 Fe2 C43 109.60(9) . . ?
C34 Fe2 C44 133.22(9) . . ?
C34 Fe2 C32 68.73(7) . . ?
C34 Fe2 C33 40.75(7) . . ?
C34 Fe2 C31 69.72(7) . . ?
C34 Fe2 C42 115.29(10) . . ?
C34 Fe2 C30 41.42(7) . . ?
C34 Fe2 C41 146.33(9) . . ?
C41 Fe2 C40 40.66(10) . . ?
C41 Fe2 C43 68.36(10) . . ?
C41 Fe2 C44 68.21(9) . . ?
C41 Fe2 C32 103.98(8) . . ?
C41 Fe2 C33 112.35(9) . . ?
C41 Fe2 C31 126.86(9) . . ?
C41 Fe2 C42 40.59(11) . . ?
Se1 P1 Se2 116.23(2) . . ?
C10 P1 Se1 102.21(6) . . ?
C10 P1 Se2 108.21(6) . . ?
C30 P1 Se1 113.54(6) . . ?
C30 P1 Se2 104.89(6) . . ?
C30 P1 C10 111.81(8) . . ?
Fe1 C12 H12 127.0 . . ?
C13 C12 Fe1 69.65(11) . . ?
C13 C12 H12 125.7 . . ?
C11 C12 Fe1 69.19(10) . . ?
C11 C12 H12 125.7 . . ?
C11 C12 C13 108.51(16) . . ?
Fe1 C13 H13 127.2 . . ?
C12 C13 Fe1 69.93(11) . . ?
C12 C13 H13 125.5 . . ?
C14 C13 Fe1 68.94(10) . . ?
C14 C13 C12 108.94(16) . . ?
C14 C13 H13 125.5 . . ?
C75 C70 B1 118.90(15) . . ?
C71 C70 C75 113.12(16) . . ?
C71 C70 B1 127.47(15) . . ?
Fe1 C21 H21 126.3 . . ?
C20 C21 Fe1 70.09(11) . . ?
C20 C21 H21 125.9 . . ?
C22 C21 Fe1 69.29(11) . . ?
C22 C21 H21 125.9 . . ?
C22 C21 C20 108.12(17) . . ?
F82 C82 C83 119.94(17) . . ?
F82 C82 C81 120.32(17) . . ?
C83 C82 C81 119.73(17) . . ?
Fe1 C24 H24 126.7 . . ?
C23 C24 Fe1 69.13(11) . . ?
C23 C24 H24 125.9 . . ?
C23 C24 C20 108.23(17) . . ?
C20 C24 Fe1 69.87(11) . . ?
C20 C24 H24 125.9 . . ?
F101 C101 C102 114.82(15) . . ?
F101 C101 C100 121.09(15) . . ?
C100 C101 C102 124.09(16) . . ?
F94 C94 C93 119.79(18) . . ?
F94 C94 C95 120.19(19) . . ?
C93 C94 C95 119.98(18) . . ?
Fe1 C23 H23 125.6 . . ?
C24 C23 Fe1 70.35(11) . . ?
C24 C23 H23 126.1 . . ?
C24 C23 C22 107.82(18) . . ?
C22 C23 Fe1 69.55(11) . . ?
C22 C23 H23 126.1 . . ?
F75 C75 C70 119.54(15) . . ?
F75 C75 C74 116.09(15) . . ?
C74 C75 C70 124.37(16) . . ?
Fe1 C20 H20 126.3 . . ?
C21 C20 Fe1 69.42(11) . . ?
C21 C20 C24 107.70(18) . . ?
C21 C20 H20 126.1 . . ?
C24 C20 Fe1 69.68(11) . . ?
C24 C20 H20 126.1 . . ?
C52 C53 H53 119.6 . . ?
C52 C53 C54 120.7(2) . . ?
C54 C53 H53 119.6 . . ?
C64 C65 H65 120.7 . . ?
C60 C65 H65 120.7 . . ?
C60 C65 C64 118.7(2) . . ?
C53 C52 H52 120.0 . . ?
C53 C52 C51 119.9(2) . . ?
C51 C52 H52 120.0 . . ?
F74 C74 C75 120.83(16) . . ?
F74 C74 C73 119.58(16) . . ?
C73 C74 C75 119.59(16) . . ?
C51 C50 Se1 118.40(15) . . ?
C55 C50 Se1 119.97(15) . . ?
C55 C50 C51 121.48(18) . . ?
F93 C93 C94 120.56(19) . . ?
F93 C93 C92 120.2(2) . . ?
C92 C93 C94 119.26(17) . . ?
C64 C63 H63 120.0 . . ?
C62 C63 H63 120.0 . . ?
C62 C63 C64 120.1(2) . . ?
C52 C51 C50 119.1(2) . . ?
C52 C51 H51 120.5 . . ?
C50 C51 H51 120.5 . . ?
F84 C84 C83 119.68(17) . . ?
F84 C84 C01C 120.83(18) . . ?
C83 C84 C01C 119.47(17) . . ?
F83 C83 C82 120.78(18) . . ?
F83 C83 C84 120.43(18) . . ?
C82 C83 C84 118.79(17) . . ?
Fe1 C22 H22 125.8 . . ?
C21 C22 Fe1 70.13(10) . . ?
C21 C22 C23 108.12(18) . . ?
C21 C22 H22 125.9 . . ?
C23 C22 Fe1 69.66(11) . . ?
C23 C22 H22 125.9 . . ?
F85 C01C C84 116.18(16) . . ?
F85 C01C C80 119.22(16) . . ?
C84 C01C C80 124.60(17) . . ?
C65 C64 H64 119.8 . . ?
C63 C64 C65 120.5(2) . . ?
C63 C64 H64 119.8 . . ?
F102 C102 C101 120.42(16) . . ?
F102 C102 C103 119.94(16) . . ?
C103 C102 C101 119.64(16) . . ?
C101 C100 C105 113.47(15) . . ?
C101 C100 B1 126.88(15) . . ?
C105 C100 B1 119.52(15) . . ?
F72 C72 C73 119.75(17) . . ?
F72 C72 C71 120.74(17) . . ?
C73 C72 C71 119.51(17) . . ?
F73 C73 C74 120.39(17) . . ?
F73 C73 C72 120.74(17) . . ?
C72 C73 C74 118.87(16) . . ?
F92 C92 C93 120.06(17) . . ?
F92 C92 C91 121.07(18) . . ?
C93 C92 C91 118.86(19) . . ?
C53 C54 H54 120.0 . . ?
C53 C54 C55 120.1(2) . . ?
C55 C54 H54 120.0 . . ?
F95 C95 C94 114.64(16) . . ?
F95 C95 C90 121.81(16) . . ?
C94 C95 C90 123.52(19) . . ?
Fe2 C40 H40 126.3 . . ?
C44 C40 Fe2 69.99(13) . . ?
C44 C40 H40 126.1 . . ?
C41 C40 Fe2 69.12(13) . . ?
C41 C40 H40 126.1 . . ?
C41 C40 C44 107.7(2) . . ?
F104 C104 C105 121.20(17) . . ?
F104 C104 C103 119.56(16) . . ?
C103 C104 C105 119.25(16) . . ?
Fe2 C43 H43 126.5 . . ?
C44 C43 Fe2 69.87(12) . . ?
C44 C43 H43 126.2 . . ?
C44 C43 C42 107.6(2) . . ?
C42 C43 Fe2 69.01(11) . . ?
C42 C43 H43 126.2 . . ?
C01C C80 B1 118.39(15) . . ?
C81 C80 C01C 113.29(16) . . ?
C81 C80 B1 127.96(15) . . ?
F91 C91 C92 115.60(17) . . ?
F91 C91 C90 119.48(15) . . ?
C92 C91 C90 124.92(17) . . ?
Fe1 C14 H14 126.2 . . ?
C13 C14 Fe1 70.51(11) . . ?
C13 C14 H14 126.4 . . ?
C13 C14 C10 107.17(16) . . ?
C10 C14 Fe1 68.47(10) . . ?
C10 C14 H14 126.4 . . ?
Fe1 C11 H11 126.7 . . ?
C12 C11 Fe1 70.37(10) . . ?
C12 C11 H11 126.3 . . ?
C12 C11 C10 107.36(16) . . ?
C10 C11 Fe1 68.17(10) . . ?
C10 C11 H11 126.3 . . ?
C65 C60 Se2 118.97(15) . . ?
C65 C60 C61 121.36(19) . . ?
C61 C60 Se2 119.60(15) . . ?
F71 C71 C70 121.44(16) . . ?
F71 C71 C72 114.05(15) . . ?
C72 C71 C70 124.51(16) . . ?
C95 C90 C91 113.45(16) . . ?
C95 C90 B1 126.59(16) . . ?
C91 C90 B1 119.39(15) . . ?
Fe2 C44 H44 126.5 . . ?
C40 C44 Fe2 69.52(12) . . ?
C40 C44 C43 108.2(2) . . ?
C40 C44 H44 125.9 . . ?
C43 C44 Fe2 69.64(12) . . ?
C43 C44 H44 125.9 . . ?
F105 C105 C100 119.52(15) . . ?
F105 C105 C104 116.04(15) . . ?
C104 C105 C100 124.42(16) . . ?
F81 C81 C82 115.20(16) . . ?
F81 C81 C80 120.69(16) . . ?
C80 C81 C82 124.10(17) . . ?
C50 C55 C54 118.7(2) . . ?
C50 C55 H55 120.6 . . ?
C54 C55 H55 120.6 . . ?
Fe2 C32 H32 127.1 . . ?
C33 C32 Fe2 69.49(10) . . ?
C33 C32 H32 125.6 . . ?
C33 C32 C31 108.80(16) . . ?
C31 C32 Fe2 69.39(10) . . ?
C31 C32 H32 125.6 . . ?
P1 C10 Fe1 125.93(9) . . ?
C14 C10 Fe1 69.87(10) . . ?
C14 C10 P1 126.61(14) . . ?
C14 C10 C11 108.01(15) . . ?
C11 C10 Fe1 70.22(10) . . ?
C11 C10 P1 125.38(13) . . ?
Fe2 C33 H33 127.1 . . ?
C32 C33 Fe2 70.01(11) . . ?
C32 C33 H33 125.8 . . ?
C34 C33 Fe2 68.74(11) . . ?
C34 C33 C32 108.44(16) . . ?
C34 C33 H33 125.8 . . ?
C60 C61 H61 120.6 . . ?
C62 C61 C60 118.87(19) . . ?
C62 C61 H61 120.6 . . ?
C63 C62 C61 120.5(2) . . ?
C63 C62 H62 119.8 . . ?
C61 C62 H62 119.8 . . ?
Fe2 C31 H31 126.2 . . ?
C32 C31 Fe2 70.05(10) . . ?
C32 C31 H31 126.5 . . ?
C32 C31 C30 107.08(16) . . ?
C30 C31 Fe2 68.82(10) . . ?
C30 C31 H31 126.5 . . ?
Fe2 C42 H42 125.7 . . ?
C43 C42 Fe2 70.28(12) . . ?
C43 C42 H42 125.9 . . ?
C41 C42 Fe2 69.67(12) . . ?
C41 C42 C43 108.3(2) . . ?
C41 C42 H42 125.9 . . ?
F103 C103 C102 120.37(17) . . ?
F103 C103 C104 120.57(17) . . ?
C102 C103 C104 119.06(16) . . ?
P1 C30 Fe2 128.62(9) . . ?
C31 C30 Fe2 69.82(10) . . ?
C31 C30 P1 128.63(13) . . ?
C34 C30 Fe2 68.99(10) . . ?
C34 C30 P1 123.28(13) . . ?
C34 C30 C31 108.05(15) . . ?
C100 B1 C70 112.13(14) . . ?
C100 B1 C80 101.65(13) . . ?
C100 B1 C90 114.59(14) . . ?
C80 B1 C70 114.99(14) . . ?
C80 B1 C90 112.76(14) . . ?
C90 B1 C70 101.29(13) . . ?
Fe2 C34 H34 125.3 . . ?
C33 C34 Fe2 70.51(11) . . ?
C33 C34 C30 107.61(16) . . ?
C33 C34 H34 126.2 . . ?
C30 C34 Fe2 69.59(10) . . ?
C30 C34 H34 126.2 . . ?
Fe2 C41 H41 125.7 . . ?
C40 C41 Fe2 70.22(12) . . ?
C40 C41 H41 125.9 . . ?
C42 C41 Fe2 69.74(13) . . ?
C42 C41 C40 108.2(2) . . ?
C42 C41 H41 125.9 . . ?

loop_
_geom_bond_atom_site_label_1
_geom_bond_atom_site_label_2
_geom_bond_distance
_geom_bond_site_symmetry_2
_geom_bond_publ_flag
Se1 P1 2.2165(5) . ?
Se1 C50 1.9203(18) . ?
Se2 P1 2.2297(5) . ?
Se2 C60 1.9256(19) . ?
Fe1 C12 2.0611(18) . ?
Fe1 C13 2.0574(19) . ?
Fe1 C21 2.0505(19) . ?
Fe1 C24 2.0569(19) . ?
Fe1 C23 2.0409(19) . ?
Fe1 C20 2.0594(19) . ?
Fe1 C22 2.0394(18) . ?
Fe1 C14 2.0367(18) . ?
Fe1 C11 2.0455(18) . ?
Fe1 C10 2.0178(17) . ?
Fe2 C40 2.057(2) . ?
Fe2 C43 2.060(2) . ?
Fe2 C44 2.063(2) . ?
Fe2 C32 2.0583(18) . ?
Fe2 C33 2.0514(19) . ?
Fe2 C31 2.0496(18) . ?
Fe2 C42 2.043(2) . ?
Fe2 C30 2.0361(17) . ?
Fe2 C34 2.0280(19) . ?
Fe2 C41 2.043(2) . ?
P1 C10 1.7622(18) . ?
P1 C30 1.7608(18) . ?
F74 C74 1.345(2) . ?
F105 C105 1.352(2) . ?
F91 C91 1.356(2) . ?
F82 C82 1.345(2) . ?
F75 C75 1.352(2) . ?
F102 C102 1.345(2) . ?
F94 C94 1.349(2) . ?
F101 C101 1.3518(19) . ?
F81 C81 1.353(2) . ?
F104 C104 1.344(2) . ?
F85 C01C 1.354(2) . ?
F72 C72 1.342(2) . ?
F73 C73 1.345(2) . ?
F83 C83 1.345(2) . ?
F103 C103 1.344(2) . ?
F84 C84 1.344(2) . ?
F93 C93 1.346(2) . ?
F95 C95 1.347(2) . ?
F71 C71 1.353(2) . ?
F92 C92 1.343(2) . ?
C12 H12 0.9500 . ?
C12 C13 1.423(3) . ?
C12 C11 1.420(3) . ?
C13 H13 0.9500 . ?
C13 C14 1.419(3) . ?
C70 C75 1.397(2) . ?
C70 C71 1.394(2) . ?
C70 B1 1.658(3) . ?
C21 H21 0.9500 . ?
C21 C20 1.422(3) . ?
C21 C22 1.418(3) . ?
C82 C83 1.378(3) . ?
C82 C81 1.393(3) . ?
C24 H24 0.9500 . ?
C24 C23 1.419(3) . ?
C24 C20 1.423(3) . ?
C101 C102 1.391(2) . ?
C101 C100 1.386(2) . ?
C94 C93 1.377(3) . ?
C94 C95 1.392(3) . ?
C23 H23 0.9500 . ?
C23 C22 1.422(3) . ?
C75 C74 1.385(2) . ?
C20 H20 0.9500 . ?
C53 H53 0.9500 . ?
C53 C52 1.386(3) . ?
C53 C54 1.390(3) . ?
C65 H65 0.9500 . ?
C65 C64 1.390(3) . ?
C65 C60 1.388(3) . ?
C52 H52 0.9500 . ?
C52 C51 1.391(3) . ?
C74 C73 1.383(3) . ?
C50 C51 1.397(3) . ?
C50 C55 1.389(3) . ?
C93 C92 1.376(3) . ?
C63 H63 0.9500 . ?
C63 C64 1.385(4) . ?
C63 C62 1.380(3) . ?
C51 H51 0.9500 . ?
C84 C83 1.378(3) . ?
C84 C01C 1.383(3) . ?
C22 H22 0.9500 . ?
C01C C80 1.396(2) . ?
C64 H64 0.9500 . ?
C102 C103 1.376(3) . ?
C100 C105 1.394(2) . ?
C100 B1 1.655(2) . ?
C72 C73 1.379(3) . ?
C72 C71 1.387(3) . ?
C92 C91 1.387(3) . ?
C54 H54 0.9500 . ?
C54 C55 1.397(3) . ?
C95 C90 1.393(2) . ?
C40 H40 0.9500 . ?
C40 C44 1.426(3) . ?
C40 C41 1.424(4) . ?
C104 C105 1.385(2) . ?
C104 C103 1.379(3) . ?
C43 H43 0.9500 . ?
C43 C44 1.427(3) . ?
C43 C42 1.427(3) . ?
C80 C81 1.386(2) . ?
C80 B1 1.656(3) . ?
C91 C90 1.393(3) . ?
C14 H14 0.9500 . ?
C14 C10 1.442(2) . ?
C11 H11 0.9500 . ?
C11 C10 1.443(2) . ?
C60 C61 1.389(3) . ?
C90 B1 1.656(3) . ?
C44 H44 0.9500 . ?
C55 H55 0.9500 . ?
C32 H32 0.9500 . ?
C32 C33 1.423(3) . ?
C32 C31 1.424(3) . ?
C33 H33 0.9500 . ?
C33 C34 1.421(3) . ?
C61 H61 0.9500 . ?
C61 C62 1.388(3) . ?
C62 H62 0.9500 . ?
C31 H31 0.9500 . ?
C31 C30 1.443(2) . ?
C42 H42 0.9500 . ?
C42 C41 1.417(4) . ?
C30 C34 1.437(2) . ?
C34 H34 0.9500 . ?
C41 H41 0.9500 . ?

loop_
_geom_torsion_atom_site_label_1
_geom_torsion_atom_site_label_2
_geom_torsion_atom_site_label_3
_geom_torsion_atom_site_label_4
_geom_torsion
_geom_torsion_site_symmetry_1
_geom_torsion_site_symmetry_2
_geom_torsion_site_symmetry_3
_geom_torsion_site_symmetry_4
_geom_torsion_publ_flag
Se1 P1 C10 Fe1 57.65(11) . . . . ?
Se1 P1 C10 C14 148.16(15) . . . . ?
Se1 P1 C10 C11 -32.47(16) . . . . ?
Se1 P1 C30 Fe2 89.72(11) . . . . ?
Se1 P1 C30 C31 -4.47(18) . . . . ?
Se1 P1 C30 C34 178.31(13) . . . . ?
Se1 C50 C51 C52 176.19(15) . . . . ?
Se1 C50 C55 C54 -176.45(16) . . . . ?
Se2 P1 C10 Fe1 -179.17(8) . . . . ?
Se2 P1 C10 C14 -88.66(16) . . . . ?
Se2 P1 C10 C11 90.71(15) . . . . ?
Se2 P1 C30 Fe2 -38.20(12) . . . . ?
Se2 P1 C30 C31 -132.40(15) . . . . ?
Se2 P1 C30 C34 50.38(16) . . . . ?
Se2 C60 C61 C62 174.28(14) . . . . ?
Fe1 C12 C13 C14 58.00(13) . . . . ?
Fe1 C12 C11 C10 -58.32(12) . . . . ?
Fe1 C13 C14 C10 58.88(12) . . . . ?
Fe1 C21 C20 C24 59.39(13) . . . . ?
Fe1 C21 C22 C23 -59.52(13) . . . . ?
Fe1 C24 C23 C22 59.70(13) . . . . ?
Fe1 C24 C20 C21 -59.23(13) . . . . ?
Fe1 C23 C22 C21 59.82(13) . . . . ?
Fe1 C14 C10 P1 -120.42(14) . . . . ?
Fe1 C14 C10 C11 60.13(12) . . . . ?
Fe1 C11 C10 P1 120.63(14) . . . . ?
Fe1 C11 C10 C14 -59.90(12) . . . . ?
Fe2 C40 C44 C43 59.11(14) . . . . ?
Fe2 C40 C41 C42 -59.60(15) . . . . ?
Fe2 C43 C44 C40 -59.03(14) . . . . ?
Fe2 C43 C42 C41 59.55(15) . . . . ?
Fe2 C32 C33 C34 58.12(13) . . . . ?
Fe2 C32 C31 C30 -59.09(12) . . . . ?
Fe2 C33 C34 C30 59.97(13) . . . . ?
Fe2 C31 C30 P1 123.88(15) . . . . ?
Fe2 C31 C30 C34 -58.57(12) . . . . ?
Fe2 C42 C41 C40 59.90(15) . . . . ?
Fe2 C30 C34 C33 -60.55(13) . . . . ?
P1 C30 C34 Fe2 -123.20(13) . . . . ?
P1 C30 C34 C33 176.25(13) . . . . ?
F74 C74 C73 F73 0.5(3) . . . . ?
F74 C74 C73 C72 -179.53(16) . . . . ?
F91 C91 C90 C95 -178.63(15) . . . . ?
F91 C91 C90 B1 -6.7(2) . . . . ?
F82 C82 C83 F83 0.1(3) . . . . ?
F82 C82 C83 C84 179.15(16) . . . . ?
F82 C82 C81 F81 0.7(2) . . . . ?
F82 C82 C81 C80 -178.37(16) . . . . ?
F75 C75 C74 F74 -0.3(2) . . . . ?
F75 C75 C74 C73 179.82(16) . . . . ?
F102 C102 C103 F103 -0.1(3) . . . . ?
F102 C102 C103 C104 179.59(17) . . . . ?
F94 C94 C93 F93 0.1(3) . . . . ?
F94 C94 C93 C92 -178.75(17) . . . . ?
F94 C94 C95 F95 -0.1(3) . . . . ?
F94 C94 C95 C90 178.05(17) . . . . ?
F101 C101 C102 F102 -0.3(2) . . . . ?
F101 C101 C102 C103 179.97(16) . . . . ?
F101 C101 C100 C105 -178.11(16) . . . . ?
F101 C101 C100 B1 -2.4(3) . . . . ?
F104 C104 C105 F105 0.7(3) . . . . ?
F104 C104 C105 C100 -177.72(17) . . . . ?
F104 C104 C103 F103 -0.4(3) . . . . ?
F104 C104 C103 C102 179.91(17) . . . . ?
F85 C01C C80 C81 179.42(15) . . . . ?
F85 C01C C80 B1 5.7(2) . . . . ?
F72 C72 C73 F73 -0.5(3) . . . . ?
F72 C72 C73 C74 179.54(16) . . . . ?
F72 C72 C71 F71 2.4(2) . . . . ?
F72 C72 C71 C70 -178.51(17) . . . . ?
F84 C84 C83 F83 -1.4(3) . . . . ?
F84 C84 C83 C82 179.59(16) . . . . ?
F84 C84 C01C F85 0.3(3) . . . . ?
F84 C84 C01C C80 -179.21(16) . . . . ?
F93 C93 C92 F92 1.6(3) . . . . ?
F93 C93 C92 C91 -177.52(17) . . . . ?
F95 C95 C90 C91 177.99(16) . . . . ?
F95 C95 C90 B1 6.8(3) . . . . ?
F92 C92 C91 F91 -1.2(2) . . . . ?
F92 C92 C91 C90 179.66(16) . . . . ?
C12 C13 C14 Fe1 -58.60(13) . . . . ?
C12 C13 C14 C10 0.3(2) . . . . ?
C12 C11 C10 Fe1 59.71(12) . . . . ?
C12 C11 C10 P1 -179.66(13) . . . . ?
C12 C11 C10 C14 -0.2(2) . . . . ?
C13 C12 C11 Fe1 58.69(13) . . . . ?
C13 C12 C11 C10 0.4(2) . . . . ?
C13 C14 C10 Fe1 -60.18(13) . . . . ?
C13 C14 C10 P1 179.41(13) . . . . ?
C13 C14 C10 C11 -0.1(2) . . . . ?
C70 C75 C74 F74 179.57(16) . . . . ?
C70 C75 C74 C73 -0.3(3) . . . . ?
C24 C23 C22 Fe1 -60.20(13) . . . . ?
C24 C23 C22 C21 -0.4(2) . . . . ?
C101 C102 C103 F103 179.61(17) . . . . ?
C101 C102 C103 C104 -0.7(3) . . . . ?
C101 C100 C105 F105 178.29(16) . . . . ?
C101 C100 C105 C104 -3.3(3) . . . . ?
C101 C100 B1 C70 129.30(18) . . . . ?
C101 C100 B1 C80 -107.36(19) . . . . ?
C101 C100 B1 C90 14.6(3) . . . . ?
C94 C93 C92 F92 -179.53(17) . . . . ?
C94 C93 C92 C91 1.3(3) . . . . ?
C94 C95 C90 C91 0.0(3) . . . . ?
C94 C95 C90 B1 -171.19(17) . . . . ?
C23 C24 C20 Fe1 58.65(13) . . . . ?
C23 C24 C20 C21 -0.6(2) . . . . ?
C75 C70 C71 F71 176.87(15) . . . . ?
C75 C70 C71 C72 -2.1(3) . . . . ?
C75 C70 B1 C100 173.91(15) . . . . ?
C75 C70 B1 C80 58.4(2) . . . . ?
C75 C70 B1 C90 -63.45(19) . . . . ?
C75 C74 C73 F73 -179.64(16) . . . . ?
C75 C74 C73 C72 0.3(3) . . . . ?
C20 C21 C22 Fe1 59.55(13) . . . . ?
C20 C21 C22 C23 0.0(2) . . . . ?
C20 C24 C23 Fe1 -59.11(13) . . . . ?
C20 C24 C23 C22 0.6(2) . . . . ?
C53 C52 C51 C50 -0.3(3) . . . . ?
C53 C54 C55 C50 0.9(3) . . . . ?
C65 C60 C61 C62 -2.5(3) . . . . ?
C52 C53 C54 C55 -0.5(3) . . . . ?
C93 C94 C95 F95 -177.94(17) . . . . ?
C93 C94 C95 C90 0.2(3) . . . . ?
C93 C92 C91 F91 177.96(16) . . . . ?
C93 C92 C91 C90 -1.2(3) . . . . ?
C51 C50 C55 C54 -1.0(3) . . . . ?
C84 C01C C80 C81 -1.1(3) . . . . ?
C84 C01C C80 B1 -174.78(16) . . . . ?
C83 C82 C81 F81 179.41(15) . . . . ?
C83 C82 C81 C80 0.3(3) . . . . ?
C83 C84 C01C F85 -178.60(16) . . . . ?
C83 C84 C01C C80 1.9(3) . . . . ?
C22 C21 C20 Fe1 -59.05(13) . . . . ?
C22 C21 C20 C24 0.3(2) . . . . ?
C01C C84 C83 F83 177.51(16) . . . . ?
C01C C84 C83 C82 -1.5(3) . . . . ?
C01C C80 C81 F81 -179.08(15) . . . . ?
C01C C80 C81 C82 0.0(3) . . . . ?
C01C C80 B1 C70 -173.36(15) . . . . ?
C01C C80 B1 C100 65.27(19) . . . . ?
C01C C80 B1 C90 -57.9(2) . . . . ?
C64 C65 C60 Se2 -175.40(16) . . . . ?
C64 C65 C60 C61 1.4(3) . . . . ?
C64 C63 C62 C61 1.4(3) . . . . ?
C102 C101 C100 C105 2.3(3) . . . . ?
C102 C101 C100 B1 178.03(17) . . . . ?
C100 C101 C102 F102 179.33(16) . . . . ?
C100 C101 C102 C103 -0.4(3) . . . . ?
C73 C72 C71 F71 -176.74(16) . . . . ?
C73 C72 C71 C70 2.3(3) . . . . ?
C92 C91 C90 C95 0.5(3) . . . . ?
C92 C91 C90 B1 172.42(16) . . . . ?
C54 C53 C52 C51 0.1(3) . . . . ?
C95 C94 C93 F93 177.99(17) . . . . ?
C95 C94 C93 C92 -0.9(3) . . . . ?
C95 C90 B1 C70 106.54(19) . . . . ?
C95 C90 B1 C100 -132.54(18) . . . . ?
C95 C90 B1 C80 -16.9(2) . . . . ?
C43 C42 C41 Fe2 -59.93(15) . . . . ?
C43 C42 C41 C40 0.0(2) . . . . ?
C91 C90 B1 C70 -64.19(19) . . . . ?
C91 C90 B1 C100 56.7(2) . . . . ?
C91 C90 B1 C80 172.38(15) . . . . ?
C11 C12 C13 Fe1 -58.41(13) . . . . ?
C11 C12 C13 C14 -0.4(2) . . . . ?
C60 C65 C64 C63 1.1(3) . . . . ?
C60 C61 C62 C63 1.1(3) . . . . ?
C71 C70 C75 F75 -179.00(15) . . . . ?
C71 C70 C75 C74 1.1(3) . . . . ?
C71 C70 B1 C100 -14.9(2) . . . . ?
C71 C70 B1 C80 -130.39(18) . . . . ?
C71 C70 B1 C90 107.72(19) . . . . ?
C71 C72 C73 F73 178.69(16) . . . . ?
C71 C72 C73 C74 -1.3(3) . . . . ?
C44 C40 C41 Fe2 59.57(14) . . . . ?
C44 C40 C41 C42 0.0(2) . . . . ?
C44 C43 C42 Fe2 -59.46(14) . . . . ?
C44 C43 C42 C41 0.1(2) . . . . ?
C105 C100 B1 C70 -55.2(2) . . . . ?
C105 C100 B1 C80 68.17(19) . . . . ?
C105 C100 B1 C90 -169.91(16) . . . . ?
C105 C104 C103 F103 179.40(17) . . . . ?
C105 C104 C103 C102 -0.3(3) . . . . ?
C81 C82 C83 F83 -178.53(15) . . . . ?
C81 C82 C83 C84 0.5(3) . . . . ?
C81 C80 B1 C70 14.0(2) . . . . ?
C81 C80 B1 C100 -107.37(19) . . . . ?
C81 C80 B1 C90 129.45(18) . . . . ?
C55 C50 C51 C52 0.7(3) . . . . ?
C32 C33 C34 Fe2 -58.90(13) . . . . ?
C32 C33 C34 C30 1.1(2) . . . . ?
C32 C31 C30 Fe2 59.87(12) . . . . ?
C32 C31 C30 P1 -176.25(13) . . . . ?
C32 C31 C30 C34 1.3(2) . . . . ?
C10 P1 C30 Fe2 -155.26(11) . . . . ?
C10 P1 C30 C31 110.55(16) . . . . ?
C10 P1 C30 C34 -66.67(17) . . . . ?
C33 C32 C31 Fe2 58.44(13) . . . . ?
C33 C32 C31 C30 -0.7(2) . . . . ?
C62 C63 C64 C65 -2.5(3) . . . . ?
C31 C32 C33 Fe2 -58.38(13) . . . . ?
C31 C32 C33 C34 -0.3(2) . . . . ?
C31 C30 C34 Fe2 59.08(12) . . . . ?
C31 C30 C34 C33 -1.5(2) . . . . ?
C42 C43 C44 Fe2 58.92(14) . . . . ?
C42 C43 C44 C40 -0.1(2) . . . . ?
C103 C104 C105 F105 -179.09(17) . . . . ?
C103 C104 C105 C100 2.5(3) . . . . ?
C30 P1 C10 Fe1 -64.14(13) . . . . ?
C30 P1 C10 C14 26.37(18) . . . . ?
C30 P1 C10 C11 -154.26(15) . . . . ?
B1 C70 C75 F75 -6.6(2) . . . . ?
B1 C70 C75 C74 173.48(16) . . . . ?
B1 C70 C71 F71 5.3(3) . . . . ?
B1 C70 C71 C72 -173.72(17) . . . . ?
B1 C100 C105 F105 2.2(3) . . . . ?
B1 C100 C105 C104 -179.45(17) . . . . ?
B1 C80 C81 F81 -6.1(3) . . . . ?
B1 C80 C81 C82 172.94(16) . . . . ?
C41 C40 C44 Fe2 -59.02(14) . . . . ?
C41 C40 C44 C43 0.1(2) . . . . ?

loop_
_smtbx_masks_void_nr
_smtbx_masks_void_average_x
_smtbx_masks_void_average_y
_smtbx_masks_void_average_z
_smtbx_masks_void_volume
_smtbx_masks_void_count_electrons
_smtbx_masks_void_content
1 0.000 0.000 0.000 14.3 1.4 ?
2 0.000 0.000 0.500 14.3 1.4 ?
3 0.000 0.298 0.750 43.3 11.7 ?
4 0.000 0.702 0.250 43.3 11.7 ?
5 0.500 0.202 0.250 43.3 11.7 ?
6 0.500 0.500 0.500 14.3 1.4 ?
7 0.500 0.500 1.000 14.3 1.4 ?
8 0.500 0.798 0.750 43.3 11.7 ?
